data_7106860
loop_
_publ_author_name
'Boris Burger'
'Sebastian Dechert'
'Christian Gro\&se'
'Serhiy Demeshko'
'Franc Meyer'

_publ_section_title
;
 Visualising the Carboxylate Shift at a Bioinspired Diiron(II) Site in the
 Solid State
;
_journal_name_full Chem.Commun.
_journal_page_first 10428
_journal_paper_doi 10.1039/c1cc13756e
_journal_volume 47
_journal_year 2011
_chemical_formula_moiety 'C31 H42 Fe2 N12 O6, 2(C2 H3 N)'
_chemical_formula_sum 'C35 H48 Fe2 N14 O6'
_chemical_formula_weight 872.57
_chemical_name_systematic
;
?
;
_space_group_IT_number 19
_symmetry_cell_setting orthorhombic
_symmetry_space_group_name_Hall 'P 2ac 2ab'
_symmetry_space_group_name_H-M 'P 21 21 21'
_atom_sites_solution_hydrogens geom
_atom_sites_solution_primary direct
_atom_sites_solution_secondary difmap
_audit_creation_method SHELXL-97
_cell_angle_alpha 90.00
_cell_angle_beta 90.00
_cell_angle_gamma 90.00
_cell_formula_units_Z 8
_cell_length_a 16.4147(4)
_cell_length_b 19.0401(5)
_cell_length_c 26.6275(6)
_cell_measurement_reflns_used 96150
_cell_measurement_temperature 271(2)
_cell_measurement_theta_max 25.71
_cell_measurement_theta_min 1.31
_cell_volume 8322.1(4)
_computing_cell_refinement 'X-AREA (Stoe & Cie, 2002)'
_computing_data_collection 'X-AREA (Stoe & Cie, 2002)'
_computing_data_reduction 'X-AREA (Stoe & Cie, 2002)'
_computing_molecular_graphics 'DIAMOND (Brandenburg, 2001)'
_computing_publication_material 'SHELXL-97 (Sheldrick, 1997)'
_computing_structure_refinement 'SHELXL-97 (Sheldrick, 1997)'
_computing_structure_solution 'SHELXS-97 (Sheldrick, 1990)'
_diffrn_ambient_temperature 271(2)
_diffrn_measured_fraction_theta_full 0.997
_diffrn_measured_fraction_theta_max 0.997
_diffrn_measurement_device_type 'Stoe IPDS II'
_diffrn_measurement_method \w
_diffrn_radiation_monochromator graphite
_diffrn_radiation_source 'fine-focus sealed tube'
_diffrn_radiation_type MoK\a
_diffrn_radiation_wavelength 0.71073
_diffrn_reflns_av_R_equivalents 0.0617
_diffrn_reflns_av_sigmaI/netI 0.0431
_diffrn_reflns_limit_h_max 20
_diffrn_reflns_limit_h_min -19
_diffrn_reflns_limit_k_max 23
_diffrn_reflns_limit_k_min -22
_diffrn_reflns_limit_l_max 32
_diffrn_reflns_limit_l_min -32
_diffrn_reflns_number 96150
_diffrn_reflns_theta_full 25.71
_diffrn_reflns_theta_max 25.71
_diffrn_reflns_theta_min 1.31
_exptl_absorpt_coefficient_mu 0.758
_exptl_absorpt_correction_T_max 0.8668
_exptl_absorpt_correction_T_min 0.7807
_exptl_absorpt_correction_type numerical
_exptl_absorpt_process_details 'X-RED (Stoe & Cie, 2002)'
_exptl_crystal_colour colorless
_exptl_crystal_density_diffrn 1.393
_exptl_crystal_density_method 'not measured'
_exptl_crystal_description block
_exptl_crystal_F_000 3648
_exptl_crystal_size_max 0.40
_exptl_crystal_size_mid 0.30
_exptl_crystal_size_min 0.24
_refine_diff_density_max 0.512
_refine_diff_density_min -0.345
_refine_diff_density_rms 0.048
_refine_ls_abs_structure_details 'Flack H D (1983), Acta Cryst. A39, 876-881'
_refine_ls_abs_structure_Flack 0.010(10)
_refine_ls_extinction_method none
_refine_ls_goodness_of_fit_ref 1.005
_refine_ls_hydrogen_treatment constr
_refine_ls_matrix_type full
_refine_ls_number_parameters 1032
_refine_ls_number_reflns 15791
_refine_ls_number_restraints 0
_refine_ls_restrained_S_all 1.005
_refine_ls_R_factor_all 0.0531
_refine_ls_R_factor_gt 0.0408
_refine_ls_shift/su_max 0.001
_refine_ls_shift/su_mean 0.000
_refine_ls_structure_factor_coef Fsqd
_refine_ls_weighting_details 'calc w=1/[\s^2^(Fo^2^)+(0.0547P)^2^+0.0000P] where P=(Fo^2^+2Fc^2^)/3'
_refine_ls_weighting_scheme calc
_refine_ls_wR_factor_gt 0.0910
_refine_ls_wR_factor_ref 0.0946
_reflns_number_gt 13086
_reflns_number_total 15791
_reflns_threshold_expression >2sigma(I)
_cod_data_source_file c1cc13756e.txt
_cod_data_source_block 1-bb70m2at271K-one-crystal
_cod_database_code 7106860

loop_
_symmetry_equiv_pos_as_xyz
'x, y, z'
'-x+1/2, -y, z+1/2'
'-x, y+1/2, -z+1/2'
'x+1/2, -y+1/2, -z'

loop_
_atom_site_label
_atom_site_type_symbol
_atom_site_fract_x
_atom_site_fract_y
_atom_site_fract_z
_atom_site_U_iso_or_equiv
_atom_site_adp_type
_atom_site_occupancy
_atom_site_symmetry_multiplicity
_atom_site_calc_flag
_atom_site_refinement_flags
_atom_site_disorder_assembly
_atom_site_disorder_group
Fe1 Fe 0.77214(3) 0.41537(2) 0.612756(18) 0.04444(13) Uani 1 1 d . . .
Fe2 Fe 0.90983(3) 0.28630(2) 0.561898(19) 0.04115(12) Uani 1 1 d . . .
Fe11 Fe 0.25024(3) 0.59836(3) 0.592171(17) 0.04358(12) Uani 1 1 d . . .
Fe12 Fe 0.43216(3) 0.68916(2) 0.562966(17) 0.03692(11) Uani 1 1 d . . .
N1 N 0.79738(15) 0.40552(13) 0.53555(9) 0.0340(6) Uani 1 1 d . A .
N2 N 0.83743(16) 0.35014(14) 0.51369(10) 0.0366(6) Uani 1 1 d . A .
N3 N 0.68576(15) 0.50848(13) 0.55907(11) 0.0400(6) Uani 1 1 d . . .
N4 N 0.76629(19) 0.51122(15) 0.65182(10) 0.0478(7) Uani 1 1 d . A .
N5 N 0.7362(2) 0.62093(18) 0.66931(13) 0.0642(9) Uani 1 1 d . A .
N6 N 0.64214(19) 0.39524(15) 0.61885(11) 0.0490(7) Uani 1 1 d . A .
N7 N 0.51415(19) 0.39367(18) 0.59467(13) 0.0556(8) Uani 1 1 d . A .
N8 N 0.95903(17) 0.34603(14) 0.41023(10) 0.0412(6) Uani 1 1 d . . .
N9 N 1.01554(18) 0.26563(15) 0.51294(12) 0.0474(7) Uani 1 1 d . A .
N10 N 1.11696(18) 0.27435(17) 0.45877(13) 0.0533(8) Uani 1 1 d . A .
N11 N 1.0744(3) 0.4725(2) 0.35856(15) 0.0770(12) Uani 1 1 d . . .
N12 N 1.0483(2) 0.38381(18) 0.30762(12) 0.0587(9) Uani 1 1 d . . .
N21 N 0.28631(16) 0.61746(15) 0.51909(9) 0.0390(6) Uani 1 1 d . . .
N22 N 0.35520(16) 0.65405(14) 0.50475(9) 0.0352(6) Uani 1 1 d . . .
N23 N 0.15459(18) 0.53407(15) 0.53216(11) 0.0458(7) Uani 1 1 d . . .
N24 N 0.13092(18) 0.62480(17) 0.61197(12) 0.0513(7) Uani 1 1 d . . .
N25 N -0.0033(2) 0.62173(19) 0.60962(14) 0.0603(9) Uani 1 1 d . . .
N26 N 0.25278(18) 0.49285(15) 0.61253(10) 0.0456(6) Uani 1 1 d . . .
N27 N 0.23000(18) 0.38009(15) 0.60025(11) 0.0496(7) Uani 1 1 d . . .
N28 N 0.48317(17) 0.64820(14) 0.40612(10) 0.0401(6) Uani 1 1 d . . .
N29 N 0.54855(17) 0.68890(16) 0.52187(11) 0.0451(7) Uani 1 1 d . . .
N30 N 0.64739(17) 0.68401(16) 0.46599(11) 0.0450(7) Uani 1 1 d . . .
N31 N 0.3477(3) 0.6511(3) 0.31179(14) 0.0932(15) Uani 1 1 d . . .
N32 N 0.4755(3) 0.6623(2) 0.28815(13) 0.0773(12) Uani 1 1 d . . .
O1A O 0.9068(2) 0.43638(19) 0.62410(13) 0.0599(12) Uiso 0.762(6) 1 d P A 1
O2A O 0.9842(2) 0.3447(2) 0.60416(15) 0.0552(11) Uiso 0.762(6) 1 d P A 1
C26A C 0.9701(3) 0.4012(3) 0.62808(16) 0.0377(11) Uiso 0.762(6) 1 d P A 1
C27A C 1.0305(5) 0.4293(4) 0.6640(3) 0.056(2) Uiso 0.762(6) 1 d P A 1
H27A H 1.0776 0.3994 0.6645 0.080 Uiso 0.762(6) 1 calc PR A 1
H27B H 1.0069 0.4310 0.6970 0.080 Uiso 0.762(6) 1 calc PR A 1
H27C H 1.0462 0.4758 0.6540 0.080 Uiso 0.762(6) 1 calc PR A 1
O1B O 0.9663(7) 0.3883(7) 0.5889(5) 0.060(4) Uiso 0.238(6) 1 d P A 2
O2B O 1.0025(9) 0.3074(8) 0.6363(5) 0.078(5) Uiso 0.238(6) 1 d P A 2
C26B C 0.9965(11) 0.3694(11) 0.6273(7) 0.048(4) Uiso 0.238(6) 1 d P A 2
C27B C 1.0471(11) 0.4233(9) 0.6577(7) 0.027(4) Uiso 0.238(6) 1 d P A 2
H27D H 1.0673 0.4014 0.6877 0.080 Uiso 0.238(6) 1 calc PR A 2
H27E H 1.0132 0.4625 0.6666 0.080 Uiso 0.238(6) 1 calc PR A 2
H27F H 1.0920 0.4394 0.6377 0.080 Uiso 0.238(6) 1 calc PR A 2
O3 O 0.81119(14) 0.30747(13) 0.61824(9) 0.0469(6) Uani 1 1 d . A .
O4 O 0.7848(2) 0.35209(17) 0.69141(10) 0.0746(9) Uani 1 1 d . A .
O5A O 0.8529(3) 0.1842(3) 0.53720(19) 0.0533(18) Uiso 0.564(11) 1 d P A 3
O6A O 0.9404(4) 0.1807(3) 0.5998(2) 0.0606(18) Uiso 0.564(11) 1 d P A 3
C30A C 0.8897(6) 0.1513(6) 0.5722(4) 0.062(2) Uiso 0.564(11) 1 d P A 3
C31A C 0.8810(7) 0.0702(5) 0.5729(4) 0.072(3) Uiso 0.564(11) 1 d P A 3
H31A H 0.8400 0.0562 0.5493 0.080 Uiso 0.564(11) 1 calc PR A 3
H31B H 0.8655 0.0551 0.6060 0.080 Uiso 0.564(11) 1 calc PR A 3
H31C H 0.9321 0.0491 0.5640 0.080 Uiso 0.564(11) 1 calc PR A 3
O5B O 0.8252(5) 0.1561(5) 0.5187(3) 0.077(3) Uiso 0.436(11) 1 d P A 4
O6B O 0.9046(6) 0.1856(5) 0.5817(4) 0.080(3) Uiso 0.436(11) 1 d P A 4
C30B C 0.8656(7) 0.1438(6) 0.5563(4) 0.052(3) Uiso 0.436(11) 1 d P A 4
C31B C 0.8548(10) 0.0760(7) 0.5842(5) 0.079(4) Uiso 0.436(11) 1 d P A 4
H31D H 0.8243 0.0437 0.5639 0.080 Uiso 0.436(11) 1 calc PR A 4
H31E H 0.8259 0.0847 0.6150 0.080 Uiso 0.436(11) 1 calc PR A 4
H31F H 0.9072 0.0563 0.5917 0.080 Uiso 0.436(11) 1 calc PR A 4
O11 O 0.31460(13) 0.68826(13) 0.61186(8) 0.0445(5) Uani 1 1 d . . .
O12 O 0.2866(2) 0.63811(17) 0.68357(11) 0.0700(8) Uani 1 1 d . . .
O13 O 0.44272(19) 0.79108(13) 0.57883(11) 0.0650(7) Uani 1 1 d . B .
O14A O 0.3753(3) 0.8254(3) 0.51229(19) 0.0862(14) Uiso 0.736(6) 1 d P B 5
O14B O 0.4396(9) 0.8324(7) 0.5027(5) 0.0862(14) Uiso 0.264(6) 1 d P B 6
O15 O 0.44310(19) 0.58500(15) 0.59447(10) 0.0643(7) Uani 1 1 d . . .
O16 O 0.49915(18) 0.66333(17) 0.64212(13) 0.0719(9) Uani 1 1 d . . .
C1 C 0.79373(19) 0.42293(18) 0.45287(12) 0.0393(7) Uani 1 1 d . A .
H1 H 0.7831 0.4426 0.4216 0.080 Uiso 1 1 calc R . .
C2 C 0.77268(18) 0.44883(16) 0.49929(12) 0.0340(7) Uani 1 1 d . . .
C3 C 0.83464(19) 0.36049(17) 0.46332(12) 0.0350(7) Uani 1 1 d . . .
C4 C 0.7356(2) 0.51757(18) 0.51386(13) 0.0448(8) Uani 1 1 d . A .
H4A H 0.7783 0.5516 0.5203 0.080 Uiso 1 1 calc R . .
H4B H 0.7021 0.5351 0.4866 0.080 Uiso 1 1 calc R . .
C5 C 0.6774(2) 0.57189(19) 0.59005(15) 0.0520(9) Uani 1 1 d . A .
H5A H 0.6947 0.6124 0.5708 0.080 Uiso 1 1 calc R . .
H5B H 0.6205 0.5784 0.5988 0.080 Uiso 1 1 calc R . .
C6 C 0.7258(2) 0.56744(18) 0.63601(14) 0.0464(8) Uani 1 1 d . . .
C7 C 0.8042(3) 0.5305(3) 0.69562(16) 0.0742(13) Uani 1 1 d . . .
H7 H 0.8380 0.5018 0.7147 0.080 Uiso 1 1 calc R A .
C8 C 0.7848(3) 0.5969(3) 0.70660(17) 0.0849(15) Uani 1 1 d . A .
H8 H 0.8017 0.6219 0.7347 0.080 Uiso 1 1 calc R . .
C9 C 0.7008(3) 0.6911(3) 0.6649(2) 0.0832(15) Uani 1 1 d . . .
H9A H 0.7278 0.7164 0.6385 0.080 Uiso 1 1 calc R A .
H9B H 0.7075 0.7158 0.6961 0.080 Uiso 1 1 calc R . .
H9C H 0.6438 0.6872 0.6573 0.080 Uiso 1 1 calc R . .
C10 C 0.6091(2) 0.47344(19) 0.54759(13) 0.0430(8) Uani 1 1 d . A .
H10A H 0.6134 0.4498 0.5155 0.080 Uiso 1 1 calc R . .
H10B H 0.5659 0.5080 0.5452 0.080 Uiso 1 1 calc R . .
C11 C 0.5888(2) 0.42169(17) 0.58713(13) 0.0429(8) Uani 1 1 d . . .
C12 C 0.5983(3) 0.3488(2) 0.64815(17) 0.0639(11) Uani 1 1 d . . .
H12 H 0.6196 0.3227 0.6746 0.080 Uiso 1 1 calc R A .
C13 C 0.5208(3) 0.3471(2) 0.63298(18) 0.0698(12) Uani 1 1 d . A .
H13 H 0.4794 0.3192 0.6461 0.080 Uiso 1 1 calc R . .
C14 C 0.4419(2) 0.4085(2) 0.56423(19) 0.0701(11) Uani 1 1 d . . .
H14A H 0.4236 0.4555 0.5707 0.080 Uiso 1 1 calc R A .
H14B H 0.3994 0.3759 0.5727 0.080 Uiso 1 1 calc R . .
H14C H 0.4552 0.4038 0.5293 0.080 Uiso 1 1 calc R . .
C15 C 0.8817(2) 0.31408(18) 0.42771(12) 0.0415(7) Uani 1 1 d . A .
H15A H 0.8938 0.2700 0.4444 0.080 Uiso 1 1 calc R . .
H15B H 0.8479 0.3038 0.3988 0.080 Uiso 1 1 calc R . .
C16 C 1.0115(2) 0.36630(19) 0.45288(13) 0.0443(8) Uani 1 1 d . A .
H16A H 0.9795 0.3918 0.4775 0.080 Uiso 1 1 calc R . .
H16B H 1.0546 0.3970 0.4412 0.080 Uiso 1 1 calc R . .
C17 C 1.0474(2) 0.30316(19) 0.47641(13) 0.0435(8) Uani 1 1 d . . .
C18 C 1.0687(2) 0.2096(2) 0.51921(16) 0.0563(10) Uani 1 1 d . . .
H18 H 1.0626 0.1738 0.5427 0.080 Uiso 1 1 calc R A .
C19 C 1.1300(2) 0.2148(2) 0.48645(17) 0.0604(11) Uani 1 1 d . A .
H19 H 1.1734 0.1837 0.4831 0.080 Uiso 1 1 calc R . .
C20 C 1.1665(2) 0.3006(3) 0.41768(16) 0.0685(12) Uani 1 1 d . . .
H20A H 1.1335 0.3053 0.3881 0.080 Uiso 1 1 calc R A .
H20B H 1.2101 0.2682 0.4111 0.080 Uiso 1 1 calc R . .
H20C H 1.1888 0.3455 0.4266 0.080 Uiso 1 1 calc R . .
C21 C 0.9462(2) 0.4061(2) 0.37627(14) 0.0518(9) Uani 1 1 d . . .
H21A H 0.9299 0.4469 0.3956 0.080 Uiso 1 1 calc R . .
H21B H 0.9028 0.3953 0.3528 0.080 Uiso 1 1 calc R . .
C22 C 1.0226(3) 0.4221(2) 0.34804(15) 0.0563(10) Uani 1 1 d . . .
C23 C 1.1366(3) 0.4651(3) 0.3245(2) 0.0871(16) Uani 1 1 d . . .
H23 H 1.1828 0.4933 0.3235 0.080 Uiso 1 1 calc R . .
C24 C 1.1218(3) 0.4122(3) 0.29299(18) 0.0783(14) Uani 1 1 d . . .
H24 H 1.1545 0.3975 0.2665 0.080 Uiso 1 1 calc R . .
C25 C 1.0059(3) 0.3234(3) 0.28566(18) 0.0802(14) Uani 1 1 d . . .
H25A H 1.0323 0.2808 0.2960 0.080 Uiso 1 1 calc R . .
H25B H 1.0073 0.3268 0.2497 0.080 Uiso 1 1 calc R . .
H25C H 0.9503 0.3230 0.2969 0.080 Uiso 1 1 calc R . .
C28 C 0.8057(2) 0.3014(2) 0.66567(13) 0.0463(8) Uani 1 1 d . . .
C29 C 0.8227(3) 0.2316(2) 0.68909(16) 0.0673(12) Uani 1 1 d . A .
H29A H 0.8108 0.2337 0.7244 0.080 Uiso 1 1 calc R . .
H29B H 0.8790 0.2197 0.6844 0.080 Uiso 1 1 calc R . .
H29C H 0.7891 0.1965 0.6736 0.080 Uiso 1 1 calc R . .
C41 C 0.2816(2) 0.62895(18) 0.43569(12) 0.0414(7) Uani 1 1 d . . .
H41 H 0.2647 0.6258 0.4024 0.080 Uiso 1 1 calc R . .
C42 C 0.2428(2) 0.60312(17) 0.47760(11) 0.0404(7) Uani 1 1 d . . .
C43 C 0.3523(2) 0.66105(17) 0.45435(11) 0.0360(7) Uani 1 1 d . . .
C44 C 0.1600(2) 0.5716(2) 0.48360(13) 0.0504(9) Uani 1 1 d . . .
H44A H 0.1191 0.6083 0.4823 0.080 Uiso 1 1 calc R . .
H44B H 0.1496 0.5390 0.4563 0.080 Uiso 1 1 calc R . .
C45 C 0.0722(2) 0.5376(2) 0.55303(15) 0.0556(10) Uani 1 1 d . . .
H45A H 0.0587 0.4933 0.5690 0.080 Uiso 1 1 calc R . .
H45B H 0.0333 0.5459 0.5263 0.080 Uiso 1 1 calc R . .
C46 C 0.0672(2) 0.5953(2) 0.59053(14) 0.0501(9) Uani 1 1 d . . .
C47 C 0.0995(3) 0.6711(2) 0.64724(17) 0.0672(11) Uani 1 1 d . . .
H47 H 0.1305 0.6990 0.6686 0.080 Uiso 1 1 calc R . .
C48 C 0.0183(3) 0.6697(3) 0.64586(18) 0.0689(12) Uani 1 1 d . . .
H48 H -0.0170 0.6961 0.6656 0.080 Uiso 1 1 calc R . .
C49 C -0.0844(2) 0.6034(3) 0.5949(2) 0.0808(14) Uani 1 1 d . . .
H49A H -0.0960 0.6235 0.5627 0.080 Uiso 1 1 calc R . .
H49B H -0.1223 0.6212 0.6192 0.080 Uiso 1 1 calc R . .
H49C H -0.0891 0.5532 0.5930 0.080 Uiso 1 1 calc R . .
C50 C 0.1884(3) 0.4640(2) 0.53031(16) 0.0593(10) Uani 1 1 d . . .
H50A H 0.2313 0.4619 0.5053 0.080 Uiso 1 1 calc R . .
H50B H 0.1464 0.4306 0.5210 0.080 Uiso 1 1 calc R . .
C51 C 0.2223(2) 0.44555(18) 0.58107(13) 0.0446(8) Uani 1 1 d . . .
C52 C 0.2812(2) 0.4564(2) 0.65268(14) 0.0526(9) Uani 1 1 d . . .
H52 H 0.3063 0.4762 0.6806 0.080 Uiso 1 1 calc R . .
C53 C 0.2674(2) 0.3865(2) 0.64608(14) 0.0547(9) Uani 1 1 d . . .
H53 H 0.2807 0.3505 0.6682 0.080 Uiso 1 1 calc R . .
C54 C 0.2031(3) 0.3149(2) 0.57664(18) 0.0691(12) Uani 1 1 d . . .
H54A H 0.1467 0.3188 0.5677 0.080 Uiso 1 1 calc R . .
H54B H 0.2102 0.2766 0.5997 0.080 Uiso 1 1 calc R . .
H54C H 0.2349 0.3064 0.5470 0.080 Uiso 1 1 calc R . .
C55 C 0.4201(2) 0.69604(16) 0.42586(12) 0.0394(7) Uani 1 1 d . . .
H55A H 0.3966 0.7217 0.3979 0.080 Uiso 1 1 calc R . .
H55B H 0.4461 0.7300 0.4478 0.080 Uiso 1 1 calc R . .
C56 C 0.5248(2) 0.61001(17) 0.44734(12) 0.0408(7) Uani 1 1 d . . .
H56A H 0.5612 0.5750 0.4333 0.080 Uiso 1 1 calc R . .
H56B H 0.4847 0.5860 0.4679 0.080 Uiso 1 1 calc R . .
C57 C 0.5723(2) 0.65996(18) 0.47914(12) 0.0413(8) Uani 1 1 d . . .
C58 C 0.6108(2) 0.7331(2) 0.53570(15) 0.0515(9) Uani 1 1 d . . .
H58 H 0.6109 0.7610 0.5643 0.080 Uiso 1 1 calc R . .
C59 C 0.6714(2) 0.73006(19) 0.50182(15) 0.0503(9) Uani 1 1 d . . .
H59 H 0.7203 0.7547 0.5028 0.080 Uiso 1 1 calc R . .
C60 C 0.6926(2) 0.6681(2) 0.41997(15) 0.0597(11) Uani 1 1 d . . .
H60A H 0.7418 0.6955 0.4191 0.080 Uiso 1 1 calc R . .
H60B H 0.6597 0.6795 0.3913 0.080 Uiso 1 1 calc R . .
H60C H 0.7061 0.6191 0.4193 0.080 Uiso 1 1 calc R . .
C61 C 0.4506(2) 0.59862(19) 0.36856(13) 0.0491(9) Uani 1 1 d . . .
H61A H 0.4048 0.5733 0.3827 0.080 Uiso 1 1 calc R . .
H61B H 0.4923 0.5647 0.3597 0.080 Uiso 1 1 calc R . .
C62 C 0.4241(3) 0.6372(2) 0.32296(14) 0.0591(11) Uani 1 1 d . . .
C63 C 0.3509(6) 0.6892(4) 0.2684(2) 0.117(3) Uani 1 1 d . . .
H63 H 0.3056 0.7071 0.2517 0.080 Uiso 1 1 calc R . .
C64 C 0.4269(6) 0.6972(3) 0.25333(18) 0.107(2) Uani 1 1 d . . .
H64 H 0.4446 0.7214 0.2250 0.080 Uiso 1 1 calc R . .
C65 C 0.5634(4) 0.6525(4) 0.2867(2) 0.106(2) Uani 1 1 d . . .
H65A H 0.5875 0.6734 0.3160 0.080 Uiso 1 1 calc R . .
H65B H 0.5851 0.6743 0.2571 0.080 Uiso 1 1 calc R . .
H65C H 0.5756 0.6032 0.2861 0.080 Uiso 1 1 calc R . .
C66 C 0.3124(2) 0.6887(2) 0.65996(13) 0.0422(8) Uani 1 1 d . . .
C67 C 0.3399(3) 0.7545(2) 0.68564(15) 0.0614(11) Uani 1 1 d . . .
H67A H 0.3390 0.7476 0.7214 0.080 Uiso 1 1 calc R . .
H67B H 0.3040 0.7924 0.6769 0.080 Uiso 1 1 calc R . .
H67C H 0.3943 0.7657 0.6751 0.080 Uiso 1 1 calc R . .
C68 C 0.4178(3) 0.8375(2) 0.55075(16) 0.0634(11) Uani 1 1 d . . .
C69 C 0.4230(3) 0.91211(19) 0.56935(17) 0.0628(10) Uani 1 1 d . B .
H69A H 0.4093 0.9437 0.5426 0.080 Uiso 1 1 calc R . .
H69B H 0.4775 0.9216 0.5806 0.080 Uiso 1 1 calc R . .
H69C H 0.3857 0.9186 0.5967 0.080 Uiso 1 1 calc R . .
C70 C 0.4768(2) 0.6012(2) 0.63415(16) 0.0530(9) Uani 1 1 d . . .
C71 C 0.4930(3) 0.5458(2) 0.67334(15) 0.0651(11) Uani 1 1 d . . .
H71A H 0.5445 0.5549 0.6891 0.080 Uiso 1 1 calc R . .
H71B H 0.4942 0.5004 0.6577 0.080 Uiso 1 1 calc R . .
H71C H 0.4505 0.5469 0.6981 0.080 Uiso 1 1 calc R . .
N42 N 0.7361(7) 0.3184(6) 0.3238(3) 0.172(4) Uani 1 1 d . . .
C74 C 0.6777(7) 0.3432(8) 0.3381(4) 0.164(6) Uani 1 1 d . . .
C75 C 0.6145(7) 0.3844(9) 0.3565(4) 0.237(8) Uani 1 1 d . . .
H75A H 0.6309 0.4059 0.3875 0.356 Uiso 1 1 calc R . .
H75B H 0.5675 0.3554 0.3623 0.356 Uiso 1 1 calc R . .
H75C H 0.6013 0.4201 0.3324 0.356 Uiso 1 1 calc R . .
N43 N 0.7536(6) 0.4668(4) 0.8352(2) 0.155(3) Uani 1 1 d . . .
C76 C 0.7038(6) 0.4601(4) 0.8052(3) 0.115(3) Uani 1 1 d . . .
C77 C 0.6469(6) 0.4488(6) 0.7675(3) 0.155(3) Uani 1 1 d . . .
H77A H 0.6694 0.4178 0.7427 0.233 Uiso 1 1 calc R . .
H77B H 0.6330 0.4928 0.7521 0.233 Uiso 1 1 calc R . .
H77C H 0.5988 0.4280 0.7817 0.233 Uiso 1 1 calc R . .
N44 N 0.0043(5) 0.5425(5) 0.7741(3) 0.176(4) Uani 1 1 d . . .
C78 C 0.0704(5) 0.5414(4) 0.7654(2) 0.1004(19) Uani 1 1 d . . .
C79 C 0.1539(4) 0.5372(4) 0.7543(3) 0.114(2) Uani 1 1 d . . .
H79A H 0.1792 0.5036 0.7762 0.172 Uiso 1 1 calc R . .
H79B H 0.1786 0.5824 0.7591 0.172 Uiso 1 1 calc R . .
H79C H 0.1609 0.5228 0.7200 0.172 Uiso 1 1 calc R . .
N45 N 0.6011(5) 0.8290(5) 0.7591(2) 0.159(3) Uani 1 1 d . . .
C80 C 0.5900(4) 0.8375(3) 0.7184(2) 0.0935(17) Uani 1 1 d . . .
C81 C 0.5804(5) 0.8473(3) 0.6652(2) 0.111(2) Uani 1 1 d . . .
H81A H 0.6312 0.8382 0.6487 0.167 Uiso 1 1 calc R . .
H81B H 0.5637 0.8947 0.6586 0.167 Uiso 1 1 calc R . .
H81C H 0.5397 0.8154 0.6528 0.167 Uiso 1 1 calc R . .

loop_
_atom_site_aniso_label
_atom_site_aniso_U_11
_atom_site_aniso_U_22
_atom_site_aniso_U_33
_atom_site_aniso_U_23
_atom_site_aniso_U_13
_atom_site_aniso_U_12
Fe1 0.0572(3) 0.0343(2) 0.0419(2) -0.0027(2) 0.0050(2) 0.0032(2)
Fe2 0.0359(2) 0.0352(2) 0.0523(3) 0.0056(2) -0.0027(2) 0.00432(19)
Fe11 0.0506(3) 0.0417(3) 0.0384(2) 0.0001(2) 0.0031(2) -0.0124(2)
Fe12 0.0346(2) 0.0361(2) 0.0401(2) -0.0036(2) -0.0022(2) -0.00361(19)
N1 0.0336(14) 0.0307(13) 0.0378(13) 0.0025(11) 0.0033(11) 0.0057(11)
N2 0.0334(14) 0.0341(14) 0.0425(15) 0.0004(11) 0.0015(12) 0.0055(11)
N3 0.0345(14) 0.0350(14) 0.0505(16) -0.0091(13) 0.0020(13) 0.0022(11)
N4 0.0506(19) 0.0471(17) 0.0456(16) -0.0080(13) -0.0031(14) -0.0010(14)
N5 0.067(2) 0.0523(19) 0.073(2) -0.0303(16) -0.0047(19) 0.0054(17)
N6 0.0529(18) 0.0412(16) 0.0528(17) -0.0019(14) 0.0058(15) -0.0028(14)
N7 0.0435(18) 0.056(2) 0.068(2) -0.0172(17) 0.0067(15) -0.0113(15)
N8 0.0394(16) 0.0392(15) 0.0451(15) -0.0051(13) 0.0067(13) 0.0033(12)
N9 0.0405(17) 0.0374(16) 0.064(2) -0.0064(14) -0.0034(15) 0.0089(13)
N10 0.0348(16) 0.056(2) 0.069(2) -0.0226(16) -0.0022(14) 0.0076(14)
N11 0.080(3) 0.067(2) 0.084(3) -0.011(2) 0.037(2) -0.022(2)
N12 0.071(2) 0.055(2) 0.0504(18) 0.0033(15) 0.0202(16) 0.0083(17)
N21 0.0332(14) 0.0483(16) 0.0356(14) -0.0008(12) 0.0002(12) -0.0095(12)
N22 0.0341(15) 0.0364(14) 0.0353(14) 0.0002(11) 0.0009(11) -0.0055(11)
N23 0.0449(17) 0.0484(17) 0.0442(16) 0.0094(13) -0.0055(13) -0.0134(14)
N24 0.0421(17) 0.0542(18) 0.0577(18) -0.0009(15) -0.0016(15) -0.0051(14)
N25 0.0455(19) 0.060(2) 0.075(2) 0.0249(18) 0.0009(17) 0.0042(15)
N26 0.0425(16) 0.0486(16) 0.0457(15) 0.0005(13) -0.0021(14) -0.0061(14)
N27 0.0449(17) 0.0418(15) 0.0621(19) 0.0013(13) -0.0043(15) -0.0043(13)
N28 0.0454(16) 0.0369(15) 0.0381(14) -0.0025(12) 0.0040(13) -0.0008(12)
N29 0.0358(15) 0.0477(16) 0.0519(17) -0.0026(14) 0.0010(13) -0.0041(13)
N30 0.0365(16) 0.0494(17) 0.0491(16) 0.0032(14) 0.0044(13) -0.0046(13)
N31 0.107(4) 0.125(4) 0.047(2) -0.020(2) -0.011(2) 0.053(3)
N32 0.123(4) 0.062(2) 0.046(2) -0.0031(17) 0.006(2) -0.008(2)
O3 0.0416(13) 0.0551(15) 0.0441(13) 0.0130(11) 0.0007(10) -0.0007(11)
O4 0.102(3) 0.069(2) 0.0524(16) -0.0083(15) -0.0110(16) 0.0148(18)
O11 0.0380(12) 0.0534(14) 0.0420(13) -0.0076(11) -0.0064(10) -0.0016(11)
O12 0.077(2) 0.0640(19) 0.0685(18) 0.0169(15) -0.0065(16) -0.0137(16)
O13 0.080(2) 0.0380(14) 0.0764(19) 0.0018(13) 0.0117(15) 0.0022(13)
O15 0.084(2) 0.0594(16) 0.0491(15) -0.0003(13) -0.0010(15) 0.0186(15)
O16 0.0560(18) 0.058(2) 0.102(2) 0.0074(17) 0.0072(16) 0.0085(14)
C1 0.0339(17) 0.0452(18) 0.0388(17) 0.0073(14) -0.0007(13) 0.0022(14)
C2 0.0232(16) 0.0322(15) 0.0465(17) 0.0030(13) 0.0039(13) 0.0004(12)
C3 0.0283(16) 0.0381(17) 0.0386(17) -0.0002(14) 0.0000(13) 0.0010(13)
C4 0.0383(19) 0.0393(17) 0.057(2) 0.0073(15) 0.0072(16) 0.0021(15)
C5 0.045(2) 0.043(2) 0.067(2) -0.0194(18) -0.0052(18) 0.0111(16)
C6 0.042(2) 0.0412(19) 0.056(2) -0.0139(15) 0.0083(17) -0.0018(15)
C7 0.098(4) 0.071(3) 0.054(3) -0.015(2) -0.021(2) 0.004(3)
C8 0.109(4) 0.084(4) 0.062(3) -0.027(3) -0.025(3) 0.004(3)
C9 0.086(3) 0.061(3) 0.103(4) -0.036(3) -0.016(3) 0.011(2)
C10 0.0356(19) 0.048(2) 0.0456(19) -0.0062(15) -0.0005(14) -0.0015(15)
C11 0.0398(19) 0.0366(17) 0.0523(19) -0.0155(15) 0.0087(16) -0.0032(15)
C12 0.066(3) 0.049(2) 0.076(3) 0.005(2) 0.010(2) -0.008(2)
C13 0.069(3) 0.057(3) 0.083(3) 0.007(2) 0.020(2) -0.020(2)
C14 0.042(2) 0.075(3) 0.093(3) -0.015(3) 0.005(2) -0.010(2)
C15 0.0450(19) 0.0378(16) 0.0418(18) -0.0066(14) 0.0010(14) -0.0003(15)
C16 0.0388(19) 0.0444(19) 0.050(2) -0.0120(15) 0.0069(15) 0.0013(15)
C17 0.0313(17) 0.045(2) 0.054(2) -0.0172(17) 0.0016(15) 0.0005(14)
C18 0.048(2) 0.042(2) 0.079(3) -0.0115(18) -0.016(2) 0.0116(17)
C19 0.042(2) 0.055(2) 0.084(3) -0.028(2) -0.009(2) 0.0161(18)
C20 0.043(2) 0.089(3) 0.073(3) -0.023(2) 0.0199(19) 0.002(2)
C21 0.056(2) 0.047(2) 0.053(2) -0.0009(17) 0.0156(17) 0.0080(18)
C22 0.065(3) 0.051(2) 0.053(2) 0.0046(18) 0.0210(19) 0.006(2)
C23 0.066(3) 0.092(4) 0.103(4) 0.001(3) 0.036(3) -0.018(3)
C24 0.086(3) 0.082(3) 0.067(3) 0.007(3) 0.038(3) 0.020(3)
C25 0.103(4) 0.072(3) 0.066(3) -0.009(2) 0.015(3) 0.005(3)
C28 0.047(2) 0.050(2) 0.0417(19) 0.0050(17) -0.0075(15) -0.0078(17)
C29 0.086(3) 0.064(3) 0.051(2) 0.017(2) -0.008(2) 0.005(2)
C41 0.0406(18) 0.0486(18) 0.0350(16) -0.0003(15) -0.0050(15) -0.0054(14)
C42 0.0445(19) 0.0393(17) 0.0374(16) 0.0019(13) -0.0073(15) -0.0044(15)
C43 0.0372(18) 0.0355(16) 0.0354(17) -0.0001(13) 0.0032(13) -0.0003(14)
C44 0.049(2) 0.055(2) 0.047(2) 0.0095(17) -0.0108(17) -0.0124(17)
C45 0.046(2) 0.064(2) 0.057(2) 0.0092(18) -0.0065(18) -0.0152(18)
C46 0.044(2) 0.055(2) 0.052(2) 0.0147(18) -0.0011(17) -0.0036(18)
C47 0.065(3) 0.066(3) 0.071(3) -0.010(2) 0.002(2) 0.008(2)
C48 0.059(3) 0.066(3) 0.082(3) -0.001(2) 0.006(2) 0.013(2)
C49 0.037(2) 0.088(3) 0.118(4) 0.028(3) -0.001(2) -0.002(2)
C50 0.064(3) 0.050(2) 0.063(2) -0.0018(19) -0.020(2) -0.0126(19)
C51 0.044(2) 0.0416(18) 0.0484(19) -0.0009(15) -0.0054(16) -0.0049(15)
C52 0.049(2) 0.060(2) 0.049(2) 0.0058(18) -0.0077(17) -0.0029(18)
C53 0.052(2) 0.056(2) 0.055(2) 0.0143(17) -0.0064(18) 0.0009(18)
C54 0.075(3) 0.042(2) 0.090(3) 0.001(2) -0.017(2) -0.005(2)
C55 0.0444(19) 0.0348(16) 0.0390(17) 0.0013(13) 0.0031(14) 0.0005(14)
C56 0.0379(18) 0.0391(18) 0.0453(19) 0.0005(14) 0.0017(14) -0.0002(14)
C57 0.0375(19) 0.0425(18) 0.0439(18) 0.0067(15) 0.0037(15) -0.0017(15)
C58 0.046(2) 0.056(2) 0.053(2) -0.0044(18) -0.0005(17) -0.0116(17)
C59 0.038(2) 0.042(2) 0.070(2) -0.0003(18) 0.0022(18) -0.0107(16)
C60 0.049(2) 0.069(3) 0.062(2) 0.009(2) 0.0148(18) -0.0036(19)
C61 0.059(2) 0.043(2) 0.0452(19) -0.0080(16) 0.0024(16) 0.0027(17)
C62 0.080(3) 0.057(2) 0.041(2) -0.0150(18) -0.002(2) 0.016(2)
C63 0.172(7) 0.120(5) 0.060(4) -0.025(3) -0.024(4) 0.082(6)
C64 0.210(8) 0.073(3) 0.037(2) -0.005(2) -0.011(4) 0.022(5)
C65 0.115(5) 0.137(5) 0.067(3) -0.005(3) 0.021(3) -0.052(4)
C66 0.0327(17) 0.050(2) 0.0440(19) -0.0015(17) -0.0034(14) 0.0049(16)
C67 0.069(3) 0.063(3) 0.053(2) -0.0147(19) -0.008(2) 0.002(2)
C68 0.078(3) 0.047(2) 0.066(3) 0.0032(19) 0.007(2) 0.004(2)
C69 0.069(3) 0.0357(18) 0.083(3) -0.005(2) -0.001(2) 0.0034(18)
C70 0.048(2) 0.051(2) 0.061(2) 0.0015(19) 0.0130(18) 0.0191(19)
C71 0.085(3) 0.060(3) 0.051(2) 0.007(2) 0.000(2) 0.019(2)
N42 0.206(10) 0.195(9) 0.117(6) 0.034(5) -0.077(7) -0.049(9)
C74 0.121(8) 0.248(16) 0.122(8) 0.103(9) -0.056(7) -0.061(10)
C75 0.106(7) 0.43(2) 0.178(10) 0.149(13) -0.003(7) 0.010(11)
N43 0.229(9) 0.144(6) 0.091(4) 0.014(4) 0.005(5) -0.006(6)
C76 0.171(8) 0.091(5) 0.083(5) 0.014(4) 0.028(5) 0.017(5)
C77 0.163(8) 0.206(10) 0.097(5) 0.014(6) 0.008(6) 0.015(7)
N44 0.152(7) 0.220(9) 0.157(7) -0.056(6) 0.048(6) 0.009(7)
C78 0.104(5) 0.113(5) 0.084(4) -0.021(3) 0.017(4) -0.006(4)
C79 0.092(5) 0.120(5) 0.131(5) -0.004(4) 0.004(4) -0.024(4)
N45 0.172(7) 0.218(8) 0.086(4) -0.014(5) 0.004(4) -0.031(6)
C80 0.093(4) 0.111(5) 0.076(4) -0.018(3) 0.007(3) 0.013(3)
C81 0.153(6) 0.086(4) 0.094(4) 0.005(3) -0.013(4) 0.025(4)

loop_
_atom_type_symbol
_atom_type_description
_atom_type_scat_dispersion_real
_atom_type_scat_dispersion_imag
_atom_type_scat_source
C C 0.0033 0.0016 'International Tables Vol C Tables 4.2.6.8 and 6.1.1.4'
H H 0.0000 0.0000 'International Tables Vol C Tables 4.2.6.8 and 6.1.1.4'
N N 0.0061 0.0033 'International Tables Vol C Tables 4.2.6.8 and 6.1.1.4'
O O 0.0106 0.0060 'International Tables Vol C Tables 4.2.6.8 and 6.1.1.4'
Fe Fe 0.3463 0.8444 'International Tables Vol C Tables 4.2.6.8 and 6.1.1.4'

loop_
_geom_angle_atom_site_label_1
_geom_angle_atom_site_label_2
_geom_angle_atom_site_label_3
_geom_angle
_geom_angle_site_symmetry_1
_geom_angle_site_symmetry_3
_geom_angle_publ_flag
N4 Fe1 N1 124.70(11) . . ?
N4 Fe1 O3 143.77(10) . . ?
N1 Fe1 O3 85.57(9) . . ?
N4 Fe1 N6 94.09(12) . . ?
N1 Fe1 N6 104.49(11) . . ?
O3 Fe1 N6 96.82(10) . . ?
N4 Fe1 O1A 79.95(12) . . ?
N1 Fe1 O1A 87.36(12) . . ?
O3 Fe1 O1A 82.48(11) . . ?
N6 Fe1 O1A 168.06(12) . . ?
O6B Fe2 O2A 114.4(3) . . ?
O6B Fe2 N2 133.3(3) . . ?
O2A Fe2 N2 111.27(14) . . ?
O6B Fe2 N9 91.0(3) . . ?
O2A Fe2 N9 87.23(13) . . ?
N2 Fe2 N9 100.64(11) . . ?
O6B Fe2 O3 88.0(3) . . ?
O2A Fe2 O3 87.95(12) . . ?
N2 Fe2 O3 84.14(9) . . ?
N9 Fe2 O3 174.19(10) . . ?
O6B Fe2 O5A 39.6(3) . . ?
O2A Fe2 O5A 153.79(18) . . ?
N2 Fe2 O5A 94.86(15) . . ?
N9 Fe2 O5A 90.00(14) . . ?
O3 Fe2 O5A 92.90(14) . . ?
O6B Fe2 O1B 139.3(5) . . ?
O2A Fe2 O1B 25.3(3) . . ?
N2 Fe2 O1B 86.0(3) . . ?
N9 Fe2 O1B 91.1(3) . . ?
O3 Fe2 O1B 86.0(3) . . ?
O5A Fe2 O1B 178.5(3) . . ?
O6B Fe2 O6A 18.8(3) . . ?
O2A Fe2 O6A 96.1(2) . . ?
N2 Fe2 O6A 152.01(18) . . ?
N9 Fe2 O6A 86.09(15) . . ?
O3 Fe2 O6A 91.21(14) . . ?
O5A Fe2 O6A 57.7(2) . . ?
O1B Fe2 O6A 121.3(4) . . ?
N21 Fe11 O11 86.96(10) . . ?
N21 Fe11 N26 114.17(11) . . ?
O11 Fe11 N26 135.97(11) . . ?
N21 Fe11 N24 117.63(12) . . ?
O11 Fe11 N24 102.38(11) . . ?
N26 Fe11 N24 100.70(12) . . ?
O13 Fe12 N22 121.10(12) . . ?
O13 Fe12 O15 143.51(12) . . ?
N22 Fe12 O15 92.53(11) . . ?
O13 Fe12 N29 91.84(12) . . ?
N22 Fe12 N29 98.85(10) . . ?
O15 Fe12 N29 96.82(11) . . ?
O13 Fe12 O11 87.75(11) . . ?
N22 Fe12 O11 84.96(9) . . ?
O15 Fe12 O11 81.08(10) . . ?
N29 Fe12 O11 175.76(10) . . ?
C2 N1 N2 108.3(2) . . ?
C2 N1 Fe1 126.3(2) . . ?
N2 N1 Fe1 125.24(19) . . ?
C3 N2 N1 107.0(2) . . ?
C3 N2 Fe2 134.2(2) . . ?
N1 N2 Fe2 116.75(19) . . ?
C10 N3 C4 111.3(3) . . ?
C10 N3 C5 114.4(3) . . ?
C4 N3 C5 114.6(3) . . ?
C6 N4 C7 106.3(3) . . ?
C6 N4 Fe1 124.4(2) . . ?
C7 N4 Fe1 129.2(3) . . ?
C8 N5 C6 107.3(4) . . ?
C8 N5 C9 127.0(4) . . ?
C6 N5 C9 125.6(4) . . ?
C11 N6 C12 105.1(3) . . ?
C11 N6 Fe1 122.5(2) . . ?
C12 N6 Fe1 131.8(3) . . ?
C11 N7 C13 107.3(4) . . ?
C11 N7 C14 125.2(4) . . ?
C13 N7 C14 127.4(4) . . ?
C21 N8 C16 110.6(3) . . ?
C21 N8 C15 112.9(3) . . ?
C16 N8 C15 111.4(3) . . ?
C17 N9 C18 104.9(3) . . ?
C17 N9 Fe2 130.7(2) . . ?
C18 N9 Fe2 124.1(3) . . ?
C17 N10 C19 106.3(3) . . ?
C17 N10 C20 126.6(4) . . ?
C19 N10 C20 127.0(3) . . ?
C22 N11 C23 105.4(4) . . ?
C22 N12 C24 106.5(4) . . ?
C22 N12 C25 125.9(4) . . ?
C24 N12 C25 127.7(4) . . ?
C42 N21 N22 108.1(2) . . ?
C42 N21 Fe11 125.9(2) . . ?
N22 N21 Fe11 125.68(19) . . ?
C43 N22 N21 107.2(2) . . ?
C43 N22 Fe12 136.1(2) . . ?
N21 N22 Fe12 116.56(18) . . ?
C50 N23 C45 114.2(3) . . ?
C50 N23 C44 113.1(3) . . ?
C45 N23 C44 111.4(3) . . ?
C46 N24 C47 105.7(3) . . ?
C46 N24 Fe11 122.1(3) . . ?
C47 N24 Fe11 132.2(3) . . ?
C46 N25 C48 106.8(3) . . ?
C46 N25 C49 126.8(4) . . ?
C48 N25 C49 126.4(4) . . ?
C51 N26 C52 106.2(3) . . ?
C51 N26 Fe11 118.9(2) . . ?
C52 N26 Fe11 134.9(2) . . ?
C51 N27 C53 107.2(3) . . ?
C51 N27 C54 126.3(3) . . ?
C53 N27 C54 126.5(3) . . ?
C61 N28 C55 112.5(3) . . ?
C61 N28 C56 110.8(3) . . ?
C55 N28 C56 111.2(2) . . ?
C57 N29 C58 105.5(3) . . ?
C57 N29 Fe12 133.2(2) . . ?
C58 N29 Fe12 120.7(2) . . ?
C59 N30 C57 107.5(3) . . ?
C59 N30 C60 125.1(3) . . ?
C57 N30 C60 127.2(3) . . ?
C62 N31 C63 105.2(6) . . ?
C62 N32 C64 105.7(5) . . ?
C62 N32 C65 126.5(4) . . ?
C64 N32 C65 127.8(5) . . ?
C26A O1A Fe1 137.1(3) . . ?
C26A O2A Fe2 129.9(3) . . ?
O1A C26A O2A 124.5(4) . . ?
O1A C26A C27A 114.9(5) . . ?
O2A C26A C27A 120.6(5) . . ?
C26B O1B Fe2 100.5(12) . . ?
O1B C26B O2B 120.0(19) . . ?
O1B C26B C27B 118.1(17) . . ?
O2B C26B C27B 120.0(16) . . ?
C28 O3 Fe1 97.6(2) . . ?
C28 O3 Fe2 134.3(2) . . ?
Fe1 O3 Fe2 109.89(10) . . ?
C30A O5A Fe2 90.8(6) . . ?
C30A O6A Fe2 89.4(6) . . ?
O6A C30A O5A 121.8(10) . . ?
O6A C30A C31A 120.2(9) . . ?
O5A C30A C31A 117.0(10) . . ?
C30B O6B Fe2 120.1(9) . . ?
O5B C30B O6B 127.6(11) . . ?
O5B C30B C31B 120.5(11) . . ?
O6B C30B C31B 110.3(11) . . ?
C66 O11 Fe11 104.1(2) . . ?
C66 O11 Fe12 125.6(2) . . ?
Fe11 O11 Fe12 106.64(10) . . ?
C68 O13 Fe12 122.9(3) . . ?
C70 O15 Fe12 98.1(3) . . ?
C2 C1 C3 104.3(3) . . ?
N1 C2 C1 110.7(3) . . ?
N1 C2 C4 118.5(3) . . ?
C1 C2 C4 130.5(3) . . ?
N2 C3 C1 109.7(3) . . ?
N2 C3 C15 121.3(3) . . ?
C1 C3 C15 128.4(3) . . ?
N3 C4 C2 109.7(3) . . ?
C6 C5 N3 111.8(3) . . ?
N4 C6 N5 109.5(3) . . ?
N4 C6 C5 125.7(3) . . ?
N5 C6 C5 124.8(3) . . ?
C8 C7 N4 109.3(4) . . ?
C7 C8 N5 107.5(4) . . ?
N3 C10 C11 110.5(3) . . ?
N6 C11 N7 110.9(3) . . ?
N6 C11 C10 124.1(3) . . ?
N7 C11 C10 124.9(3) . . ?
C13 C12 N6 110.0(4) . . ?
C12 C13 N7 106.7(4) . . ?
N8 C15 C3 113.3(3) . . ?
N8 C16 C17 110.2(3) . . ?
N9 C17 N10 111.9(3) . . ?
N9 C17 C16 126.7(3) . . ?
N10 C17 C16 121.3(3) . . ?
C19 C18 N9 109.8(4) . . ?
C18 C19 N10 107.2(3) . . ?
N8 C21 C22 110.3(3) . . ?
N11 C22 N12 111.0(4) . . ?
N11 C22 C21 125.9(4) . . ?
N12 C22 C21 123.1(4) . . ?
C24 C23 N11 111.0(4) . . ?
C23 C24 N12 106.2(4) . . ?
O4 C28 O3 120.1(3) . . ?
O4 C28 C29 121.1(3) . . ?
O3 C28 C29 118.8(4) . . ?
C42 C41 C43 104.5(3) . . ?
N21 C42 C41 110.4(3) . . ?
N21 C42 C44 118.5(3) . . ?
C41 C42 C44 130.6(3) . . ?
N22 C43 C41 109.8(3) . . ?
N22 C43 C55 121.3(3) . . ?
C41 C43 C55 128.8(3) . . ?
N23 C44 C42 110.0(3) . . ?
N23 C45 C46 109.9(3) . . ?
N24 C46 N25 110.8(4) . . ?
N24 C46 C45 124.2(3) . . ?
N25 C46 C45 124.8(3) . . ?
C48 C47 N24 109.8(4) . . ?
C47 C48 N25 106.9(4) . . ?
N23 C50 C51 109.1(3) . . ?
N26 C51 N27 110.6(3) . . ?
N26 C51 C50 123.2(3) . . ?
N27 C51 C50 126.1(3) . . ?
N26 C52 C53 110.0(3) . . ?
C52 C53 N27 106.1(3) . . ?
N28 C55 C43 115.2(3) . . ?
N28 C56 C57 110.4(3) . . ?
N29 C57 N30 110.4(3) . . ?
N29 C57 C56 126.8(3) . . ?
N30 C57 C56 122.8(3) . . ?
C59 C58 N29 110.2(3) . . ?
C58 C59 N30 106.5(3) . . ?
N28 C61 C62 110.2(3) . . ?
N31 C62 N32 111.8(4) . . ?
N31 C62 C61 124.3(4) . . ?
N32 C62 C61 123.9(4) . . ?
C64 C63 N31 110.8(6) . . ?
C63 C64 N32 106.6(5) . . ?
O12 C66 O11 121.1(3) . . ?
O12 C66 C67 121.9(3) . . ?
O11 C66 C67 117.0(3) . . ?
O13 C68 O14A 123.2(4) . . ?
O13 C68 O14B 116.3(7) . . ?
O14A C68 O14B 49.8(6) . . ?
O13 C68 C69 117.3(4) . . ?
O14A C68 C69 118.1(4) . . ?
O14B C68 C69 111.6(7) . . ?
O15 C70 O16 120.7(4) . . ?
O15 C70 C71 119.9(4) . . ?
O16 C70 C71 119.3(4) . . ?
N42 C74 C75 169.8(16) . . ?
N43 C76 C77 176.3(9) . . ?
N44 C78 C79 177.8(9) . . ?
N45 C80 C81 176.7(8) . . ?

loop_
_geom_bond_atom_site_label_1
_geom_bond_atom_site_label_2
_geom_bond_distance
_geom_bond_site_symmetry_2
_geom_bond_publ_flag
Fe1 N4 2.103(3) . ?
Fe1 N1 2.105(2) . ?
Fe1 O3 2.157(3) . ?
Fe1 N6 2.174(3) . ?
Fe1 O1A 2.267(4) . ?
Fe2 O6B 1.991(10) . ?
Fe2 O2A 1.998(4) . ?
Fe2 N2 2.130(3) . ?
Fe2 N9 2.206(3) . ?
Fe2 O3 2.244(2) . ?
Fe2 O5A 2.255(6) . ?
Fe2 O1B 2.269(12) . ?
Fe2 O6A 2.305(6) . ?
Fe11 N21 2.066(3) . ?
Fe11 O11 2.079(2) . ?
Fe11 N26 2.081(3) . ?
Fe11 N24 2.090(3) . ?
Fe12 O13 1.994(3) . ?
Fe12 N22 2.108(3) . ?
Fe12 O15 2.161(3) . ?
Fe12 N29 2.202(3) . ?
Fe12 O11 2.328(2) . ?
N1 C2 1.333(4) . ?
N1 N2 1.372(4) . ?
N2 C3 1.356(4) . ?
N3 C10 1.457(4) . ?
N3 C4 1.466(4) . ?
N3 C5 1.469(4) . ?
N4 C6 1.328(5) . ?
N4 C7 1.372(5) . ?
N5 C8 1.354(6) . ?
N5 C6 1.361(4) . ?
N5 C9 1.461(6) . ?
N6 C11 1.317(5) . ?
N6 C12 1.381(5) . ?
N7 C11 1.351(5) . ?
N7 C13 1.357(6) . ?
N7 C14 1.464(5) . ?
N8 C21 1.473(5) . ?
N8 C16 1.476(4) . ?
N8 C15 1.482(4) . ?
N9 C17 1.315(5) . ?
N9 C18 1.389(4) . ?
N10 C17 1.352(4) . ?
N10 C19 1.370(6) . ?
N10 C20 1.452(5) . ?
N11 C22 1.311(6) . ?
N11 C23 1.374(6) . ?
N12 C22 1.367(5) . ?
N12 C24 1.378(6) . ?
N12 C25 1.467(6) . ?
N21 C42 1.343(4) . ?
N21 N22 1.382(4) . ?
N22 C43 1.349(4) . ?
N23 C50 1.446(5) . ?
N23 C45 1.463(5) . ?
N23 C44 1.480(4) . ?
N24 C46 1.317(5) . ?
N24 C47 1.388(5) . ?
N25 C46 1.361(5) . ?
N25 C48 1.375(6) . ?
N25 C49 1.430(5) . ?
N26 C51 1.328(4) . ?
N26 C52 1.358(5) . ?
N27 C51 1.353(5) . ?
N27 C53 1.372(5) . ?
N27 C54 1.460(5) . ?
N28 C61 1.475(4) . ?
N28 C55 1.476(4) . ?
N28 C56 1.483(4) . ?
N29 C57 1.323(4) . ?
N29 C58 1.373(5) . ?
N30 C59 1.355(5) . ?
N30 C57 1.361(4) . ?
N30 C60 1.464(5) . ?
N31 C62 1.317(6) . ?
N31 C63 1.366(8) . ?
N32 C62 1.342(6) . ?
N32 C64 1.392(7) . ?
N32 C65 1.455(7) . ?
O1A C26A 1.240(6) . ?
O2A C26A 1.271(7) . ?
C26A C27A 1.479(9) . ?
O1B C26B 1.19(2) . ?
O2B C26B 1.21(2) . ?
C26B C27B 1.55(3) . ?
O3 C28 1.271(4) . ?
O4 C28 1.232(5) . ?
O5A C30A 1.277(11) . ?
O6A C30A 1.243(14) . ?
C30A C31A 1.550(14) . ?
O5B C30B 1.224(14) . ?
O6B C30B 1.226(15) . ?
C30B C31B 1.499(17) . ?
O11 C66 1.281(4) . ?
O12 C66 1.226(5) . ?
O13 C68 1.228(5) . ?
O14A C68 1.261(6) . ?
O14B C68 1.332(14) . ?
O15 C70 1.231(5) . ?
O16 C70 1.257(5) . ?
C1 C2 1.375(4) . ?
C1 C3 1.393(5) . ?
C2 C4 1.494(4) . ?
C3 C15 1.509(4) . ?
C5 C6 1.462(5) . ?
C7 C8 1.336(7) . ?
C10 C11 1.480(5) . ?
C12 C13 1.335(7) . ?
C16 C17 1.478(5) . ?
C18 C19 1.335(6) . ?
C21 C22 1.493(5) . ?
C23 C24 1.332(8) . ?
C28 C29 1.495(5) . ?
C41 C42 1.375(5) . ?
C41 C43 1.403(5) . ?
C42 C44 1.495(5) . ?
C43 C55 1.503(4) . ?
C45 C46 1.487(6) . ?
C47 C48 1.335(6) . ?
C50 C51 1.503(5) . ?
C52 C53 1.360(6) . ?
C56 C57 1.493(5) . ?
C58 C59 1.345(5) . ?
C61 C62 1.484(5) . ?
C63 C64 1.320(10) . ?
C66 C67 1.497(5) . ?
C68 C69 1.507(5) . ?
C70 C71 1.506(6) . ?
N42 C74 1.135(16) . ?
C74 C75 1.390(18) . ?
N43 C76 1.151(11) . ?
C76 C77 1.387(11) . ?
N44 C78 1.109(9) . ?
C78 C79 1.405(10) . ?
N45 C80 1.110(8) . ?
C80 C81 1.437(8) . ?
